data_4110119
loop_
_publ_author_name
'Jie Huang'
'Chunrui Wu'
'William D. Wulff'

_publ_section_title
;
 Total Synthesis of (\+-)-Phomactin B2 via an Intramolecular
 Cyclohexadienone Annulation of a Chromium Carbene Complex
;
_journal_name_full 'Journal of the American Chemical Society'
_journal_page_first 13366
_journal_page_last 13367
_journal_paper_doi 10.1021/ja074275r
_journal_volume 129
_journal_year 2007
_chemical_formula_sum 'C19 H26 O3'
_chemical_formula_weight 302.40
_chemical_name_systematic
; 
 ? 
;
_space_group_IT_number 2
_symmetry_cell_setting triclinic
_symmetry_space_group_name_Hall '-P 1'
_symmetry_space_group_name_H-M 'P -1'
_atom_sites_solution_hydrogens geom
_atom_sites_solution_primary direct
_atom_sites_solution_secondary difmap
_audit_creation_method SHELXL-97
_cell_angle_alpha 90.37(3)
_cell_angle_beta 94.69(3)
_cell_angle_gamma 100.75(3)
_cell_formula_units_Z 4
_cell_length_a 6.4091(13)
_cell_length_b 14.590(3)
_cell_length_c 18.406(4)
_cell_measurement_temperature 173(2)
_cell_volume 1684.8(6)
_computing_structure_refinement 'SHELXL-97 (Sheldrick, 1997)'
_computing_structure_solution 'SHELXS-97 (Sheldrick, 1990)'
_diffrn_ambient_temperature 173(2)
_diffrn_measured_fraction_theta_full 0.949
_diffrn_measured_fraction_theta_max 0.949
_diffrn_radiation_monochromator graphite
_diffrn_radiation_source 'fine-focus sealed tube'
_diffrn_radiation_type MoK\a
_diffrn_radiation_wavelength 0.71073
_diffrn_reflns_av_R_equivalents 0.0315
_diffrn_reflns_av_sigmaI/netI 0.0413
_diffrn_reflns_limit_h_max 8
_diffrn_reflns_limit_h_min -8
_diffrn_reflns_limit_k_max 19
_diffrn_reflns_limit_k_min -19
_diffrn_reflns_limit_l_max 23
_diffrn_reflns_limit_l_min -24
_diffrn_reflns_number 20386
_diffrn_reflns_theta_full 28.31
_diffrn_reflns_theta_max 28.31
_diffrn_reflns_theta_min 1.78
_exptl_absorpt_coefficient_mu 0.079
_exptl_crystal_density_diffrn 1.192
_exptl_crystal_F_000 656
_exptl_crystal_size_max 1.4
_exptl_crystal_size_mid 1.2
_exptl_crystal_size_min 0.5
_refine_diff_density_max 0.556
_refine_diff_density_min -0.311
_refine_diff_density_rms 0.057
_refine_ls_extinction_method none
_refine_ls_goodness_of_fit_ref 1.093
_refine_ls_hydrogen_treatment mixed
_refine_ls_matrix_type full
_refine_ls_number_parameters 405
_refine_ls_number_reflns 7977
_refine_ls_number_restraints 0
_refine_ls_restrained_S_all 1.093
_refine_ls_R_factor_all 0.0620
_refine_ls_R_factor_gt 0.0514
_refine_ls_shift/su_max 0.158
_refine_ls_shift/su_mean 0.004
_refine_ls_structure_factor_coef Fsqd
_refine_ls_weighting_details 'calc w=1/[\s^2^(Fo^2^)+(0.1000P)^2^+0.0000P] where P=(Fo^2^+2Fc^2^)/3'
_refine_ls_weighting_scheme calc
_refine_ls_wR_factor_gt 0.1508
_refine_ls_wR_factor_ref 0.1559
_reflns_number_gt 6293
_reflns_number_total 7977
_reflns_threshold_expression >2sigma(I)
_cod_data_source_file ja074275rrom20070612_031054.cif
_cod_data_source_block p-1
_cod_original_cell_volume 1684.9(6)
_cod_database_code 4110119

loop_
_symmetry_equiv_pos_as_xyz
'x, y, z'
'-x, -y, -z'

loop_
_atom_site_label
_atom_site_type_symbol
_atom_site_fract_x
_atom_site_fract_y
_atom_site_fract_z
_atom_site_U_iso_or_equiv
_atom_site_adp_type
_atom_site_occupancy
_atom_site_symmetry_multiplicity
_atom_site_calc_flag
_atom_site_refinement_flags
C1 C 0.2902(2) 0.40407(9) 0.02943(7) 0.0215(3) Uani 1 1 d .
C2 C 0.2480(2) 0.41475(9) -0.04851(7) 0.0216(3) Uani 1 1 d .
H2A H 0.1669 0.4585 -0.0645 0.026 Uiso 1 1 calc R
C3 C 0.32099(19) 0.36416(8) -0.09828(7) 0.0195(2) Uani 1 1 d .
C4 C 0.45461(19) 0.29610(9) -0.07461(7) 0.0209(3) Uani 1 1 d .
C5 C 0.5065(2) 0.28388(9) 0.00686(7) 0.0222(3) Uani 1 1 d .
C6 C 0.4041(2) 0.34200(9) 0.05567(7) 0.0241(3) Uani 1 1 d .
H6A H 0.4205 0.3345 0.1058 0.029 Uiso 1 1 calc R
O7 O 0.19912(15) 0.46337(7) 0.06914(5) 0.0279(2) Uani 1 1 d .
C8 C 0.2241(3) 0.45530(12) 0.14624(8) 0.0373(4) Uani 1 1 d .
H8A H 0.1554 0.4998 0.1689 0.056 Uiso 1 1 calc R
H8B H 0.3731 0.4673 0.1625 0.056 Uiso 1 1 calc R
H8C H 0.1607 0.3934 0.1594 0.056 Uiso 1 1 calc R
O9 O 0.52995(17) 0.25169(7) -0.11909(5) 0.0317(2) Uani 1 1 d .
C10 C 0.7507(2) 0.31502(10) 0.02063(8) 0.0302(3) Uani 1 1 d .
H10A H 0.7901 0.3798 0.0093 0.045 Uiso 1 1 calc R
H10B H 0.8201 0.2784 -0.0098 0.045 Uiso 1 1 calc R
H10C H 0.7937 0.3062 0.0709 0.045 Uiso 1 1 calc R
C11 C 0.4479(2) 0.17930(9) 0.02550(7) 0.0265(3) Uani 1 1 d .
H11A H 0.5299 0.1450 -0.0029 0.032 Uiso 1 1 calc R
H11B H 0.4930 0.1727 0.0765 0.032 Uiso 1 1 calc R
C12 C 0.2113(2) 0.13292(10) 0.01236(7) 0.0287(3) Uani 1 1 d .
H12A H 0.1807 0.0851 0.0484 0.034 Uiso 1 1 calc R
H12B H 0.1257 0.1796 0.0209 0.034 Uiso 1 1 calc R
C13 C 0.1398(2) 0.08885(9) -0.06252(8) 0.0262(3) Uani 1 1 d .
C14 C 0.2684(3) 0.01943(12) -0.08624(10) 0.0421(4) Uani 1 1 d .
H14A H 0.2129 -0.0052 -0.1339 0.063 Uiso 1 1 calc R
H14B H 0.2600 -0.0305 -0.0523 0.063 Uiso 1 1 calc R
H14C H 0.4144 0.0497 -0.0877 0.063 Uiso 1 1 calc R
C15 C -0.0329(2) 0.10688(9) -0.10064(7) 0.0263(3) Uani 1 1 d .
H15A H -0.1025 0.1494 -0.0794 0.032 Uiso 1 1 calc R
C16 C -0.1290(2) 0.06662(10) -0.17405(8) 0.0320(3) Uani 1 1 d .
H16A H -0.2666 0.0275 -0.1686 0.038 Uiso 1 1 calc R
H16B H -0.0376 0.0278 -0.1930 0.038 Uiso 1 1 calc R
C17 C -0.1575(2) 0.14389(10) -0.22865(8) 0.0321(3) Uani 1 1 d .
H17A H -0.1995 0.1163 -0.2770 0.039 Uiso 1 1 calc R
H17B H -0.2694 0.1753 -0.2147 0.039 Uiso 1 1 calc R
C18 C 0.0484(2) 0.21393(10) -0.23006(7) 0.0267(3) Uani 1 1 d .
C19 C 0.2306(2) 0.17806(11) -0.25968(8) 0.0326(3) Uani 1 1 d .
H19A H 0.3531 0.2275 -0.2584 0.049 Uiso 1 1 calc R
H19B H 0.1909 0.1562 -0.3091 0.049 Uiso 1 1 calc R
H19C H 0.2642 0.1277 -0.2305 0.049 Uiso 1 1 calc R
C20 C 0.0641(2) 0.29772(9) -0.19814(7) 0.0247(3) Uani 1 1 d .
H20A H -0.0631 0.3133 -0.1860 0.030 Uiso 1 1 calc R
C21 C 0.2620(2) 0.36995(9) -0.17934(7) 0.0230(3) Uani 1 1 d .
H21A H 0.3782 0.3573 -0.2070 0.028 Uiso 1 1 calc R
O22 O 0.22342(17) 0.46205(7) -0.19363(5) 0.0307(2) Uani 1 1 d .
H22A H 0.229(3) 0.4731(14) -0.2432(11) 0.047(5) Uiso 1 1 d .
C1A C 0.22062(19) 0.60794(9) -0.55772(7) 0.0215(3) Uani 1 1 d .
C2A C 0.2426(2) 0.58156(9) -0.48169(7) 0.0219(3) Uani 1 1 d .
H2AA H 0.3173 0.5342 -0.4695 0.026 Uiso 1 1 calc R
C3A C 0.15984(19) 0.62266(9) -0.42867(7) 0.0203(3) Uani 1 1 d .
C4A C 0.0396(2) 0.69805(9) -0.44610(7) 0.0219(3) Uani 1 1 d .
C5A C 0.0100(2) 0.72666(9) -0.52561(7) 0.0240(3) Uani 1 1 d .
C6A C 0.1199(2) 0.67695(9) -0.57835(7) 0.0247(3) Uani 1 1 d .
H6AA H 0.1177 0.6948 -0.6268 0.030 Uiso 1 1 calc R
O7A O 0.31467(15) 0.55388(7) -0.60136(5) 0.0284(2) Uani 1 1 d .
C8A C 0.3201(2) 0.57848(12) -0.67630(8) 0.0355(3) Uani 1 1 d .
H8AA H 0.3887 0.5362 -0.7016 0.053 Uiso 1 1 calc R
H8AB H 0.3982 0.6410 -0.6797 0.053 Uiso 1 1 calc R
H8AC H 0.1773 0.5748 -0.6979 0.053 Uiso 1 1 calc R
O9A O -0.04197(17) 0.73490(7) -0.39886(5) 0.0327(2) Uani 1 1 d .
C10A C -0.2329(2) 0.70173(11) -0.54705(9) 0.0329(3) Uani 1 1 d .
H10D H -0.2804 0.6356 -0.5439 0.049 Uiso 1 1 calc R
H10E H -0.2625 0.7206 -0.5961 0.049 Uiso 1 1 calc R
H10F H -0.3065 0.7335 -0.5145 0.049 Uiso 1 1 calc R
C11A C 0.0787(2) 0.83376(10) -0.53121(8) 0.0303(3) Uani 1 1 d .
H11C H 0.0480 0.8505 -0.5813 0.036 Uiso 1 1 calc R
H11D H -0.0092 0.8633 -0.5015 0.036 Uiso 1 1 calc R
C12A C 0.3135(2) 0.87517(10) -0.50817(8) 0.0318(3) Uani 1 1 d .
H12C H 0.3994 0.8307 -0.5218 0.038 Uiso 1 1 calc R
H12D H 0.3543 0.9310 -0.5359 0.038 Uiso 1 1 calc R
C13A C 0.3691(2) 0.90020(9) -0.42802(8) 0.0306(3) Uani 1 1 d .
C14A C 0.2366(3) 0.96348(13) -0.39674(11) 0.0515(5) Uani 1 1 d .
H14D H 0.2820 0.9760 -0.3461 0.077 Uiso 1 1 calc R
H14E H 0.0893 0.9337 -0.4017 0.077 Uiso 1 1 calc R
H14F H 0.2543 1.0211 -0.4225 0.077 Uiso 1 1 calc R
C15A C 0.5329(2) 0.87237(10) -0.39089(8) 0.0298(3) Uani 1 1 d .
H15B H 0.6056 0.8350 -0.4166 0.036 Uiso 1 1 calc R
C16A C 0.6145(3) 0.89417(11) -0.31234(9) 0.0370(4) Uani 1 1 d .
H16C H 0.5205 0.9287 -0.2898 0.044 Uiso 1 1 calc R
H16D H 0.7548 0.9335 -0.3105 0.044 Uiso 1 1 calc R
C17A C 0.6284(2) 0.80510(11) -0.26858(8) 0.0366(3) Uani 1 1 d .
H17C H 0.7390 0.7755 -0.2859 0.044 Uiso 1 1 calc R
H17D H 0.6661 0.8218 -0.2175 0.044 Uiso 1 1 calc R
C18A C 0.4179(2) 0.73761(11) -0.27683(7) 0.0300(3) Uani 1 1 d .
C19A C 0.2357(3) 0.76758(13) -0.24196(9) 0.0407(4) Uani 1 1 d .
H19D H 0.1101 0.7201 -0.2504 0.061 Uiso 1 1 calc R
H19E H 0.2093 0.8249 -0.2628 0.061 Uiso 1 1 calc R
H19F H 0.2719 0.7768 -0.1904 0.061 Uiso 1 1 calc R
C20A C 0.3987(2) 0.66226(10) -0.31978(7) 0.0262(3) Uani 1 1 d .
H20B H 0.5250 0.6469 -0.3331 0.031 Uiso 1 1 calc R
C21A C 0.1969(2) 0.59942(9) -0.34909(7) 0.0235(3) Uani 1 1 d .
H21B H 0.0774 0.6100 -0.3222 0.028 Uiso 1 1 calc R
O22A O 0.22619(17) 0.50410(7) -0.34183(5) 0.0287(2) Uani 1 1 d .
H22B H 0.112(4) 0.4629(17) -0.3697(14) 0.077(7) Uiso 1 1 d .

loop_
_atom_site_aniso_label
_atom_site_aniso_U_11
_atom_site_aniso_U_22
_atom_site_aniso_U_33
_atom_site_aniso_U_23
_atom_site_aniso_U_13
_atom_site_aniso_U_12
C1 0.0225(6) 0.0209(6) 0.0200(6) -0.0044(5) 0.0032(5) 0.0010(5)
C2 0.0244(6) 0.0190(6) 0.0214(6) 0.0008(5) 0.0009(5) 0.0045(5)
C3 0.0225(6) 0.0173(6) 0.0184(6) 0.0028(4) 0.0028(5) 0.0022(4)
C4 0.0218(6) 0.0191(6) 0.0216(6) 0.0013(5) 0.0022(5) 0.0032(5)
C5 0.0251(6) 0.0205(6) 0.0205(6) 0.0000(5) -0.0020(5) 0.0049(5)
C6 0.0280(6) 0.0262(6) 0.0167(6) -0.0011(5) -0.0010(5) 0.0031(5)
O7 0.0314(5) 0.0331(5) 0.0209(5) -0.0084(4) 0.0016(4) 0.0107(4)
C8 0.0411(8) 0.0537(10) 0.0188(7) -0.0094(6) 0.0023(6) 0.0132(7)
O9 0.0385(6) 0.0355(5) 0.0255(5) -0.0024(4) 0.0041(4) 0.0175(4)
C10 0.0249(7) 0.0298(7) 0.0345(7) -0.0041(6) -0.0030(6) 0.0044(5)
C11 0.0335(7) 0.0212(6) 0.0235(6) 0.0036(5) -0.0061(5) 0.0057(5)
C12 0.0364(7) 0.0241(6) 0.0232(6) 0.0056(5) 0.0013(6) 0.0001(5)
C13 0.0315(7) 0.0177(6) 0.0278(7) 0.0005(5) 0.0029(5) 0.0001(5)
C14 0.0453(9) 0.0343(8) 0.0477(9) -0.0100(7) -0.0082(7) 0.0157(7)
C15 0.0307(7) 0.0213(6) 0.0252(7) -0.0022(5) 0.0032(5) 0.0006(5)
C16 0.0346(7) 0.0279(7) 0.0305(7) -0.0059(6) -0.0023(6) 0.0006(6)
C17 0.0343(7) 0.0337(8) 0.0266(7) -0.0067(6) -0.0066(6) 0.0061(6)
C18 0.0346(7) 0.0305(7) 0.0153(6) 0.0005(5) -0.0023(5) 0.0086(6)
C19 0.0433(8) 0.0330(7) 0.0230(7) -0.0046(6) 0.0036(6) 0.0109(6)
C20 0.0297(7) 0.0294(7) 0.0164(6) 0.0039(5) 0.0003(5) 0.0096(5)
C21 0.0326(7) 0.0216(6) 0.0166(6) 0.0038(5) 0.0056(5) 0.0082(5)
O22 0.0504(6) 0.0232(5) 0.0211(5) 0.0074(4) 0.0056(4) 0.0123(4)
C1A 0.0214(6) 0.0234(6) 0.0182(6) -0.0036(5) 0.0020(5) 0.0005(5)
C2A 0.0241(6) 0.0201(6) 0.0212(6) 0.0021(5) 0.0009(5) 0.0034(5)
C3A 0.0211(6) 0.0201(6) 0.0185(6) 0.0030(5) 0.0009(5) 0.0008(5)
C4A 0.0218(6) 0.0217(6) 0.0216(6) -0.0001(5) 0.0009(5) 0.0033(5)
C5A 0.0266(6) 0.0228(6) 0.0223(6) 0.0004(5) -0.0024(5) 0.0061(5)
C6A 0.0281(7) 0.0273(7) 0.0170(6) 0.0015(5) -0.0004(5) 0.0020(5)
O7A 0.0322(5) 0.0352(5) 0.0196(5) -0.0038(4) 0.0055(4) 0.0094(4)
C8A 0.0329(8) 0.0561(10) 0.0184(6) -0.0029(6) 0.0050(6) 0.0095(7)
O9A 0.0381(6) 0.0375(6) 0.0268(5) -0.0026(4) 0.0054(4) 0.0167(5)
C10A 0.0282(7) 0.0356(8) 0.0346(8) -0.0031(6) -0.0049(6) 0.0083(6)
C11A 0.0377(8) 0.0229(6) 0.0298(7) 0.0041(5) -0.0051(6) 0.0079(6)
C12A 0.0384(8) 0.0232(7) 0.0322(7) 0.0052(6) 0.0021(6) 0.0017(6)
C13A 0.0353(7) 0.0189(6) 0.0359(8) -0.0037(5) 0.0030(6) 0.0007(5)
C14A 0.0559(11) 0.0423(10) 0.0596(12) -0.0191(9) -0.0060(9) 0.0227(8)
C15A 0.0327(7) 0.0236(6) 0.0309(7) -0.0062(5) 0.0033(6) -0.0001(5)
C16A 0.0376(8) 0.0339(8) 0.0355(8) -0.0125(6) -0.0022(6) -0.0005(6)
C17A 0.0367(8) 0.0443(9) 0.0254(7) -0.0098(6) -0.0055(6) 0.0030(7)
C18A 0.0343(7) 0.0375(8) 0.0169(6) -0.0004(5) -0.0017(5) 0.0051(6)
C19A 0.0423(9) 0.0529(10) 0.0259(7) -0.0138(7) 0.0043(6) 0.0064(7)
C20A 0.0286(7) 0.0319(7) 0.0185(6) 0.0039(5) 0.0008(5) 0.0070(5)
C21A 0.0311(7) 0.0237(6) 0.0164(6) 0.0036(5) 0.0042(5) 0.0060(5)
O22A 0.0391(6) 0.0243(5) 0.0221(5) 0.0067(4) 0.0011(4) 0.0052(4)

loop_
_atom_type_symbol
_atom_type_description
_atom_type_scat_dispersion_real
_atom_type_scat_dispersion_imag
_atom_type_scat_source
C C 0.0033 0.0016 'International Tables Vol C Tables 4.2.6.8 and 6.1.1.4'
H H 0.0000 0.0000 'International Tables Vol C Tables 4.2.6.8 and 6.1.1.4'
O O 0.0106 0.0060 'International Tables Vol C Tables 4.2.6.8 and 6.1.1.4'

loop_
_geom_angle_atom_site_label_1
_geom_angle_atom_site_label_2
_geom_angle_atom_site_label_3
_geom_angle
C6 C1 O7 126.72(12)
C6 C1 C2 121.43(12)
O7 C1 C2 111.86(11)
C3 C2 C1 122.67(12)
C2 C3 C4 119.88(12)
C2 C3 C21 122.48(11)
C4 C3 C21 117.56(11)
O9 C4 C3 121.04(12)
O9 C4 C5 119.71(11)
C3 C4 C5 119.21(11)
C6 C5 C4 114.53(10)
C6 C5 C10 107.88(11)
C4 C5 C10 105.75(11)
C6 C5 C11 110.48(11)
C4 C5 C11 109.62(11)
C10 C5 C11 108.30(11)
C1 C6 C5 122.13(12)
C1 O7 C8 116.01(11)
C12 C11 C5 116.78(11)
C13 C12 C11 116.34(12)
C15 C13 C14 123.96(13)
C15 C13 C12 121.13(13)
C14 C13 C12 114.75(13)
C13 C15 C16 127.74(13)
C15 C16 C17 111.56(12)
C18 C17 C16 110.33(12)
C20 C18 C19 124.69(14)
C20 C18 C17 119.02(13)
C19 C18 C17 115.82(12)
C18 C20 C21 128.09(13)
O22 C21 C20 111.08(11)
O22 C21 C3 108.04(10)
C20 C21 C3 107.27(10)
C6A C1A O7A 127.23(12)
C6A C1A C2A 121.45(12)
O7A C1A C2A 111.32(11)
C3A C2A C1A 122.70(12)
C2A C3A C4A 120.12(12)
C2A C3A C21A 122.23(11)
C4A C3A C21A 117.52(11)
O9A C4A C3A 121.22(12)
O9A C4A C5A 120.03(11)
C3A C4A C5A 118.70(11)
C6A C5A C4A 114.91(11)
C6A C5A C11A 110.60(11)
C4A C5A C11A 109.88(11)
C6A C5A C10A 107.96(11)
C4A C5A C10A 105.52(11)
C11A C5A C10A 107.59(11)
C1A C6A C5A 121.93(12)
C1A O7A C8A 116.56(11)
C12A C11A C5A 116.67(12)
C13A C12A C11A 116.52(13)
C15A C13A C14A 123.93(14)
C15A C13A C12A 121.15(13)
C14A C13A C12A 114.77(14)
C13A C15A C16A 127.86(14)
C15A C16A C17A 112.29(12)
C18A C17A C16A 110.57(13)
C20A C18A C19A 124.46(14)
C20A C18A C17A 119.01(13)
C19A C18A C17A 116.12(13)
C18A C20A C21A 127.40(13)
O22A C21A C20A 108.20(11)
O22A C21A C3A 110.72(10)
C20A C21A C3A 106.78(11)

loop_
_geom_bond_atom_site_label_1
_geom_bond_atom_site_label_2
_geom_bond_distance
C1 C6 1.3345(19)
C1 O7 1.3687(15)
C1 C2 1.4529(17)
C2 C3 1.3392(17)
C3 C4 1.4734(17)
C3 C21 1.5159(17)
C4 O9 1.2238(16)
C4 C5 1.5282(17)
C5 C6 1.5006(18)
C5 C10 1.5455(19)
C5 C11 1.5495(18)
O7 C8 1.4232(17)
C11 C12 1.540(2)
C12 C13 1.516(2)
C13 C15 1.331(2)
C13 C14 1.503(2)
C15 C16 1.506(2)
C16 C17 1.541(2)
C17 C18 1.513(2)
C18 C20 1.3361(19)
C18 C19 1.505(2)
C20 C21 1.5047(19)
C21 O22 1.4330(15)
C1A C6A 1.3346(19)
C1A O7A 1.3708(15)
C1A C2A 1.4566(17)
C2A C3A 1.3376(18)
C3A C4A 1.4788(18)
C3A C21A 1.5154(17)
C4A O9A 1.2214(16)
C4A C5A 1.5310(18)
C5A C6A 1.5025(18)
C5A C11A 1.5489(19)
C5A C10A 1.5490(19)
O7A C8A 1.4290(17)
C11A C12A 1.537(2)
C12A C13A 1.515(2)
C13A C15A 1.334(2)
C13A C14A 1.507(2)
C15A C16A 1.508(2)
C16A C17A 1.546(2)
C17A C18A 1.510(2)
C18A C20A 1.331(2)
C18A C19A 1.508(2)
C20A C21A 1.497(2)
C21A O22A 1.4433(16)
